data_7210367
loop_
_publ_author_name
'Cvrtila, Ivica'
'Stilinovi\'c, Vladimir'
'Kaitner, Branko'

_publ_section_title
;
 Tuning of coordination geometry via cooperation of inter- and
 intramolecular hydrogen bonds in bis(benzoylacetonato)manganese(ii)
 adducts with pyridine derivatives
;
_journal_issue 33
_journal_name_full CrystEngComm
_journal_page_first 6585
_journal_paper_doi 10.1039/c3ce40826d
_journal_volume 15
_journal_year 2013
_chemical_formula_moiety 'C30 H28 Mn N2 O4'
_chemical_formula_sum 'C30 H28 Mn N2 O4'
_chemical_formula_weight 535.48
_chemical_name_systematic
;
Bis(benzoylacetonato)bis(pyridine)manganese(II)
;
_space_group_IT_number 14
_symmetry_cell_setting monoclinic
_symmetry_space_group_name_Hall '-P 2ybc'
_symmetry_space_group_name_H-M 'P 1 21/c 1'
_atom_sites_solution_hydrogens geom
_atom_sites_solution_primary direct
_atom_sites_solution_secondary difmap
_audit_creation_date 2012-09-13T14:52:08-00:00
_audit_creation_method 'WinGX routine CIF_UPDATE'
_cell_angle_alpha 90
_cell_angle_beta 141.110(3)
_cell_angle_gamma 90
_cell_formula_units_Z 2
_cell_length_a 10.6425(7)
_cell_length_b 17.5482(9)
_cell_length_c 11.5193(8)
_cell_measurement_reflns_used 2407
_cell_measurement_temperature 295(2)
_cell_measurement_theta_max 39.7072
_cell_measurement_theta_min 3.8193
_cell_volume 1350.65(17)
_computing_cell_refinement
;
CrysAlis RED 170 (Oxford Diffraction Poland Sp., 2003)
;
_computing_data_collection
;
CrysAlis CCD 170 (Oxford Diffraction Poland Sp., 2003)
;
_computing_data_reduction
;
CrysAlis RED 170 (Oxford Diffraction Poland Sp., 2003)
;
_computing_molecular_graphics 'ORTEP-3 (Farrugia, 1997)'
_computing_publication_material
;
WinGX (Farrugia, 1999) 
;
_computing_structure_refinement 'SHELXL-97 (Sheldrick, 2008)'
_computing_structure_solution
;
'SIR-92 (Altomare, Cascanaro, Giacovazzo, Gualardi, 1993)'
;
_diffrn_ambient_temperature 295(2)
_diffrn_measured_fraction_theta_full 0.981
_diffrn_measured_fraction_theta_max 0.981
_diffrn_measurement_device_type
;
Oxford Diffraction Xcalibur CCD
diffractometer
;
_diffrn_measurement_method 'omega scan'
_diffrn_radiation_monochromator graphite
_diffrn_radiation_source 'fine-focus sealed tube'
_diffrn_radiation_type MoK\a
_diffrn_radiation_wavelength 0.71073
_diffrn_reflns_av_R_equivalents 0.0243
_diffrn_reflns_av_unetI/netI 0.0464
_diffrn_reflns_limit_h_max 13
_diffrn_reflns_limit_h_min -12
_diffrn_reflns_limit_k_max 12
_diffrn_reflns_limit_k_min -22
_diffrn_reflns_limit_l_max 10
_diffrn_reflns_limit_l_min -14
_diffrn_reflns_number 6161
_diffrn_reflns_theta_full 27
_diffrn_reflns_theta_max 27
_diffrn_reflns_theta_min 3.96
_exptl_absorpt_coefficient_mu 0.526
_exptl_absorpt_correction_type none
_exptl_crystal_colour orange
_exptl_crystal_density_diffrn 1.317
_exptl_crystal_density_method 'not measured'
_exptl_crystal_description platelet
_exptl_crystal_F_000 558
_exptl_crystal_size_max 0.4
_exptl_crystal_size_mid 0.2
_exptl_crystal_size_min 0.1
_refine_diff_density_max 0.278
_refine_diff_density_min -0.206
_refine_diff_density_rms 0.039
_refine_ls_extinction_method none
_refine_ls_goodness_of_fit_ref 0.844
_refine_ls_hydrogen_treatment constr
_refine_ls_matrix_type full
_refine_ls_number_parameters 170
_refine_ls_number_reflns 2906
_refine_ls_number_restraints 0
_refine_ls_restrained_S_all 0.844
_refine_ls_R_factor_all 0.058
_refine_ls_R_factor_gt 0.0344
_refine_ls_shift/su_max 0
_refine_ls_shift/su_mean 0
_refine_ls_structure_factor_coef Fsqd
_refine_ls_weighting_details 'calc w=1/[\s^2^(Fo^2^)+(0.0473P)^2^+0.0000P] where P=(Fo^2^+2Fc^2^)/3'
_refine_ls_weighting_scheme calc
_refine_ls_wR_factor_gt 0.079
_refine_ls_wR_factor_ref 0.0834
_reflns_number_gt 1857
_reflns_number_total 2906
_reflns_threshold_expression >2sigma(I)
_cod_data_source_file c3ce40826d.txt
_cod_data_source_block Py
_cod_original_sg_symbol_H-M 'P 21/c'
_cod_database_code 7210367

loop_
_symmetry_equiv_pos_as_xyz
'x, y, z'
'-x, y+1/2, -z+1/2'
'-x, -y, -z'
'x, -y-1/2, z-1/2'

loop_
_atom_site_label
_atom_site_type_symbol
_atom_site_fract_x
_atom_site_fract_y
_atom_site_fract_z
_atom_site_U_iso_or_equiv
_atom_site_adp_type
_atom_site_occupancy
_atom_site_symmetry_multiplicity
_atom_site_calc_flag
_atom_site_refinement_flags
Mn1 Mn 0 0 0 0.04636(14) Uani 1 2 d S
O2 O 0.04929(18) -0.05613(7) 0.19539(15) 0.0533(3) Uani 1 1 d .
C12 C 0.6231(3) -0.09702(13) 0.4150(3) 0.0656(6) Uani 1 1 d .
H12 H 0.7222 -0.1074 0.5407 0.079 Uiso 1 1 calc R
C10 C 0.0294(3) -0.21599(11) 0.3726(2) 0.0494(5) Uani 1 1 d .
H10 H -0.0319 -0.2521 0.2813 0.059 Uiso 1 1 calc R
C14 C 0.5094(3) -0.09144(14) 0.1407(3) 0.0717(7) Uani 1 1 d .
H14 H 0.5298 -0.0977 0.0761 0.086 Uiso 1 1 calc R
C8 C 0.2018(3) -0.18522(14) 0.6714(3) 0.0670(6) Uani 1 1 d .
H8 H 0.2579 -0.2001 0.782 0.08 Uiso 1 1 calc R
C11 C 0.4404(3) -0.07055(12) 0.3180(2) 0.0580(5) Uani 1 1 d .
H11 H 0.4182 -0.0632 0.381 0.07 Uiso 1 1 calc R
C15 C 0.3301(3) -0.06548(13) 0.0530(3) 0.0622(6) Uani 1 1 d .
H15 H 0.2294 -0.0548 -0.0727 0.075 Uiso 1 1 calc R
C7 C 0.2070(3) -0.11013(14) 0.6425(3) 0.0683(6) Uani 1 1 d .
H7 H 0.2658 -0.0742 0.7334 0.082 Uiso 1 1 calc R
C6 C 0.1256(3) -0.08759(12) 0.4797(2) 0.0548(5) Uani 1 1 d .
H6 H 0.1317 -0.0367 0.462 0.066 Uiso 1 1 calc R
C5 C 0.0347(2) -0.14030(10) 0.3418(2) 0.0412(4) Uani 1 1 d .
N1 N 0.2917(2) -0.05462(9) 0.13740(19) 0.0522(4) Uani 1 1 d .
C9 C 0.1146(3) -0.23827(12) 0.5381(2) 0.0586(5) Uani 1 1 d .
H9 H 0.1124 -0.2893 0.5585 0.07 Uiso 1 1 calc R
C13 C 0.6582(3) -0.10802(14) 0.3250(3) 0.0689(6) Uani 1 1 d .
H13 H 0.7811 -0.1265 0.3878 0.083 Uiso 1 1 calc R
C4 C -0.0407(2) -0.11406(10) 0.1715(2) 0.0419(4) Uani 1 1 d .
C2 C -0.2624(2) -0.14187(10) -0.1564(2) 0.0439(4) Uani 1 1 d .
C3 C -0.1965(2) -0.15260(10) 0.0061(2) 0.0468(4) Uani 1 1 d .
H3 H -0.2638 -0.1889 0.0019 0.056 Uiso 1 1 calc R
O1 O -0.18717(18) -0.09572(7) -0.17341(15) 0.0517(3) Uani 1 1 d .
C1 C -0.4299(3) -0.19108(12) -0.3207(2) 0.0605(6) Uani 1 1 d .
H1A H -0.5368 -0.1594 -0.4254 0.091 Uiso 1 1 calc R
H1B H -0.4783 -0.2227 -0.2936 0.091 Uiso 1 1 calc R
H1C H -0.3819 -0.2226 -0.3484 0.091 Uiso 1 1 calc R

loop_
_atom_site_aniso_label
_atom_site_aniso_U_11
_atom_site_aniso_U_22
_atom_site_aniso_U_33
_atom_site_aniso_U_23
_atom_site_aniso_U_13
_atom_site_aniso_U_12
Mn1 0.0545(2) 0.0449(2) 0.0460(2) 0.00187(18) 0.0407(2) -0.00385(19)
O2 0.0605(8) 0.0552(8) 0.0459(7) -0.0019(6) 0.0418(7) -0.0137(7)
C12 0.0552(13) 0.0756(15) 0.0469(11) 0.0001(10) 0.0348(11) -0.0013(11)
C10 0.0434(10) 0.0530(12) 0.0491(10) 0.0018(9) 0.0353(9) -0.0054(8)
C14 0.0737(15) 0.0905(18) 0.0641(13) -0.0016(12) 0.0569(13) 0.0094(12)
C8 0.0629(13) 0.0883(17) 0.0495(11) 0.0129(12) 0.0437(11) -0.0022(12)
C11 0.0626(13) 0.0659(14) 0.0509(11) 0.0005(10) 0.0455(11) -0.0004(10)
C15 0.0646(13) 0.0729(14) 0.0492(10) 0.0043(10) 0.0443(11) 0.0096(11)
C7 0.0810(15) 0.0752(16) 0.0526(11) -0.0067(10) 0.0529(12) -0.0123(12)
C6 0.0668(13) 0.0515(12) 0.0547(11) 0.0008(9) 0.0494(11) -0.0053(9)
C5 0.0376(9) 0.0481(11) 0.0430(9) 0.0033(8) 0.0326(8) -0.0003(8)
N1 0.0595(9) 0.0520(10) 0.0496(8) 0.0009(7) 0.0435(8) 0.0004(8)
C9 0.0531(12) 0.0598(13) 0.0612(12) 0.0149(11) 0.0440(11) -0.0024(10)
C13 0.0586(13) 0.0762(16) 0.0678(13) -0.0030(11) 0.0482(12) 0.0041(11)
C4 0.0423(9) 0.0446(10) 0.0462(9) 0.0049(8) 0.0363(9) 0.0036(8)
C2 0.0403(9) 0.0434(10) 0.0447(9) 0.0015(8) 0.0322(9) 0.0041(8)
C3 0.0435(10) 0.0523(11) 0.0457(9) 0.0003(8) 0.0350(9) -0.0050(8)
O1 0.0593(8) 0.0527(8) 0.0456(7) -0.0043(6) 0.0415(7) -0.0075(6)
C1 0.0493(11) 0.0679(14) 0.0460(10) -0.0059(10) 0.0325(10) -0.0089(10)

loop_
_atom_type_symbol
_atom_type_description
_atom_type_scat_dispersion_real
_atom_type_scat_dispersion_imag
_atom_type_scat_source
C C 0.0033 0.0016 'International Tables Vol C Tables 4.2.6.8 and 6.1.1.4'
H H 0 0 'International Tables Vol C Tables 4.2.6.8 and 6.1.1.4'
N N 0.0061 0.0033 'International Tables Vol C Tables 4.2.6.8 and 6.1.1.4'
O O 0.0106 0.006 'International Tables Vol C Tables 4.2.6.8 and 6.1.1.4'
Mn Mn 0.3368 0.7283 'International Tables Vol C Tables 4.2.6.8 and 6.1.1.4'

loop_
_geom_angle_atom_site_label_1
_geom_angle_atom_site_label_2
_geom_angle_atom_site_label_3
_geom_angle
_geom_angle_site_symmetry_1
_geom_angle_site_symmetry_3
O2 Mn1 O2 180 3 .
O2 Mn1 O1 95.31(4) 3 .
O2 Mn1 O1 84.69(4) . .
O2 Mn1 O1 84.69(4) 3 3
O2 Mn1 O1 95.31(4) . 3
O1 Mn1 O1 180 . 3
O2 Mn1 N1 90.59(5) 3 .
O2 Mn1 N1 89.41(5) . .
O1 Mn1 N1 95.24(5) . .
O1 Mn1 N1 84.76(5) 3 .
O2 Mn1 N1 89.41(5) 3 3
O2 Mn1 N1 90.59(5) . 3
O1 Mn1 N1 84.76(5) . 3
O1 Mn1 N1 95.24(5) 3 3
N1 Mn1 N1 180 . 3
C4 O2 Mn1 128.39(11) . .
C13 C12 C11 119.07(18) . .
C13 C12 H12 120.5 . .
C11 C12 H12 120.5 . .
C9 C10 C5 120.58(18) . .
C9 C10 H10 119.7 . .
C5 C10 H10 119.7 . .
C13 C14 C15 118.9(2) . .
C13 C14 H14 120.6 . .
C15 C14 H14 120.6 . .
C9 C8 C7 120.22(18) . .
C9 C8 H8 119.9 . .
C7 C8 H8 119.9 . .
N1 C11 C12 123.46(19) . .
N1 C11 H11 118.3 . .
C12 C11 H11 118.3 . .
N1 C15 C14 123.65(18) . .
N1 C15 H15 118.2 . .
C14 C15 H15 118.2 . .
C8 C7 C6 120.3(2) . .
C8 C7 H7 119.8 . .
C6 C7 H7 119.8 . .
C7 C6 C5 120.45(19) . .
C7 C6 H6 119.8 . .
C5 C6 H6 119.8 . .
C6 C5 C10 118.51(16) . .
C6 C5 C4 118.60(16) . .
C10 C5 C4 122.74(16) . .
C15 N1 C11 116.30(17) . .
C15 N1 Mn1 124.65(12) . .
C11 N1 Mn1 118.79(13) . .
C8 C9 C10 119.89(19) . .
C8 C9 H9 120.1 . .
C10 C9 H9 120.1 . .
C12 C13 C14 118.6(2) . .
C12 C13 H13 120.7 . .
C14 C13 H13 120.7 . .
O2 C4 C3 125.58(15) . .
O2 C4 C5 114.58(14) . .
C3 C4 C5 119.83(16) . .
O1 C2 C3 125.06(16) . .
O1 C2 C1 116.70(15) . .
C3 C2 C1 118.20(17) . .
C4 C3 C2 125.92(17) . .
C4 C3 H3 117 . .
C2 C3 H3 117 . .
C2 O1 Mn1 127.07(11) . .
C2 C1 H1A 109.5 . .
C2 C1 H1B 109.5 . .
H1A C1 H1B 109.5 . .
C2 C1 H1C 109.5 . .
H1A C1 H1C 109.5 . .
H1B C1 H1C 109.5 . .

loop_
_geom_bond_atom_site_label_1
_geom_bond_atom_site_label_2
_geom_bond_distance
_geom_bond_site_symmetry_2
Mn1 O2 2.1150(11) 3
Mn1 O2 2.1150(11) .
Mn1 O1 2.1413(12) .
Mn1 O1 2.1413(12) 3
Mn1 N1 2.3262(16) .
Mn1 N1 2.3262(16) 3
O2 C4 1.271(2) .
C12 C13 1.362(3) .
C12 C11 1.365(3) .
C12 H12 0.93 .
C10 C9 1.385(2) .
C10 C5 1.387(2) .
C10 H10 0.93 .
C14 C13 1.366(3) .
C14 C15 1.367(3) .
C14 H14 0.93 .
C8 C9 1.366(3) .
C8 C7 1.371(3) .
C8 H8 0.93 .
C11 N1 1.336(2) .
C11 H11 0.93 .
C15 N1 1.329(5) .
C15 H15 0.93 .
C7 C6 1.377(3) .
C7 H7 0.93 .
C6 C5 1.386(2) .
C6 H6 0.93 .
C5 C4 1.502(2) .
C9 H9 0.93 .
C13 H13 0.93 .
C4 C3 1.385(2) .
C2 O1 1.257(2) .
C2 C3 1.410(2) .
C2 C1 1.502(2) .
C3 H3 0.93 .
C1 H1A 0.96 .
C1 H1B 0.96 .
C1 H1C 0.96 .
